data_7244929
loop_
_publ_author_name
'Lu, Jun-Jun'
'Liang, Ju-Ju'
'Lin, Hong-Yan'
'Liu, Qian-Qian'
'Cui, Zi-Wei'
'Wang, Xiu-Li'

_publ_section_title
;
 Four Anderson-type [TeMo6O24]6&#x2212;-based metal--organic complexes
 with a new bis(pyrimidine)-bis(amide): multifunctional electrochemical
 and adsorption performances
;
_journal_name_full CrystEngComm
_journal_paper_doi 10.1039/D2CE00504B
_journal_year 2022
_chemical_formula_moiety 'C32 H36 Mo6 N12 O34 Te Zn2, 4(H2 O)'
_chemical_formula_sum 'C32 H44 Mo6 N12 O38 Te Zn2'
_chemical_formula_weight 2038.77
_space_group_crystal_system triclinic
_space_group_IT_number 2
_space_group_name_Hall '-P 1'
_space_group_name_H-M_alt 'P -1'
_atom_sites_solution_hydrogens mixed
_atom_sites_solution_primary dual
_audit_creation_date 2021-09-09
_audit_creation_method
;
Olex2 1.3-alpha
(compiled 2020.11.12 svn.r5f609507 for OlexSys, GUI svn.r6272)
;
_audit_update_record
;
2021-09-11 deposited with the CCDC.	2022-05-09 downloaded from the CCDC.
;
_cell_angle_alpha 76.6220(10)
_cell_angle_beta 84.2490(10)
_cell_angle_gamma 71.6900(10)
_cell_formula_units_Z 1
_cell_length_a 8.7941(5)
_cell_length_b 10.4848(6)
_cell_length_c 16.2937(10)
_cell_measurement_reflns_used 2163
_cell_measurement_temperature 296.15
_cell_measurement_theta_max 25.127
_cell_measurement_theta_min 1.628
_cell_volume 1386.97(14)
_computing_cell_refinement 'SAINT+ Ver. 2016.5-0 (Bruker-AXS, 2016)'
_computing_data_collection 'APEX3 Ver. 2016.5-0 (Bruker-AXS, 2016)'
_computing_data_reduction 'SAINT+ Ver. 2016.5-0 (Bruker-AXS, 2016)'
_computing_molecular_graphics 'OLEX2 (Dolomanov et al., 2009)'
_computing_publication_material 'OLEX2 (Dolomanov et al., 2009)'
_computing_structure_refinement 'XL (Sheldrick, 2015b)'
_computing_structure_solution 'XT (Sheldrick, 2015a)'
_diffrn_ambient_temperature 296.15
_diffrn_detector 'charge-coupled device (CCD) area detector'
_diffrn_detector_area_resol_mean 7.9
_diffrn_detector_type 'Bruker APEX II'
_diffrn_measured_fraction_theta_full 0.999
_diffrn_measured_fraction_theta_max 0.994
_diffrn_measurement_device 'three-circle diffractometer'
_diffrn_measurement_device_type 'Bruker APEX II Quazar'
_diffrn_measurement_method '0.5\% \w and 0.5\% \f scans'
_diffrn_radiation_collimation 'focusing mirrors'
_diffrn_radiation_detector 'Bruker APEX II'
_diffrn_radiation_monochromator 'mirror optics'
_diffrn_radiation_probe x-ray
_diffrn_radiation_type 'Mo K\a'
_diffrn_radiation_wavelength 0.71073
_diffrn_radiation_xray_symbol K-L~3~
_diffrn_reflns_av_R_equivalents 0.0263
_diffrn_reflns_av_unetI/netI 0.0591
_diffrn_reflns_Laue_measured_fraction_full 0.999
_diffrn_reflns_Laue_measured_fraction_max 0.994
_diffrn_reflns_limit_h_max 11
_diffrn_reflns_limit_h_min -9
_diffrn_reflns_limit_k_max 13
_diffrn_reflns_limit_k_min -7
_diffrn_reflns_limit_l_max 21
_diffrn_reflns_limit_l_min -19
_diffrn_reflns_number 10330
_diffrn_reflns_point_group_measured_fraction_full 0.999
_diffrn_reflns_point_group_measured_fraction_max 0.994
_diffrn_reflns_theta_full 25.242
_diffrn_reflns_theta_max 28.306
_diffrn_reflns_theta_min 2.093
_diffrn_source 'microfocus sealed X-ray tube'
_diffrn_source_current 30.0
_diffrn_source_power 1.2
_diffrn_source_type 'Incoatec I\ms'
_diffrn_source_voltage 40.0
_diffrn_standards_number 0
_exptl_absorpt_coefficient_mu 2.794
_exptl_absorpt_correction_T_max 0.87
_exptl_absorpt_correction_T_min 0.86
_exptl_absorpt_correction_type multi-scan
_exptl_absorpt_process_details
;
SADABS-2016/2 (Krause et al., 2015) was used for absorption correction.
;
_exptl_crystal_colour green
_exptl_crystal_colour_primary green
_exptl_crystal_density_diffrn 2.441
_exptl_crystal_density_method 'not measured'
_exptl_crystal_description block
_exptl_crystal_F_000 988
_exptl_crystal_size_max 0.24
_exptl_crystal_size_mid 0.22
_exptl_crystal_size_min 0.2
_refine_diff_density_max 0.678
_refine_diff_density_min -0.760
_refine_diff_density_rms 0.148
_refine_ls_extinction_method none
_refine_ls_goodness_of_fit_ref 0.966
_refine_ls_hydrogen_treatment constr
_refine_ls_matrix_type full
_refine_ls_number_parameters 423
_refine_ls_number_reflns 6844
_refine_ls_number_restraints 3
_refine_ls_restrained_S_all 3.897
_refine_ls_R_factor_all 0.0617
_refine_ls_R_factor_gt 0.0371
_refine_ls_shift/su_max 0.001
_refine_ls_shift/su_mean 0.000
_refine_ls_structure_factor_coef Fsqd
_refine_ls_weighting_details 'w=1/[\s^2^(Fo^2^)+(0.0293P)^2^] where P=(Fo^2^+2Fc^2^)/3'
_refine_ls_weighting_scheme calc
_refine_ls_wR_factor_gt 0.0700
_refine_ls_wR_factor_ref 0.0799
_reflns_Friedel_coverage 0.000
_reflns_number_gt 4800
_reflns_number_total 6844
_reflns_threshold_expression 'I > 2\s(I)'
_cod_data_source_file d2ce00504b2.cif
_cod_data_source_block 20201123_czw01_0m
_cod_database_code 7244929
_shelx_shelxl_version_number 2018/3
_shelx_space_group_comment
;
The symmetry employed for this shelxl refinement is uniquely defined
by the following loop, which should always be used as a source of
symmetry information in preference to the above space-group names.
They are only intended as comments.
;
_olex2_refinement_description
;
1. Fixed Uiso
 At 1.2 times of:
  All C(H) groups, All N(H) groups
 At 1.5 times of:
  All O(H,H) groups
2. Restrained distances
 N6_$1-O5
 2.8 with sigma of 0.01
 O5-N6
 2.5 with sigma of 0.04
 Zn1-H1WA \\sim Zn1-H1WB
 with sigma of 0.02
3.a Free rotating group:
 O1W(H1WA,H1WB), O4W(H4WA,H4WB), O5W(H5WA,H5WB)
3.b Rotating group:
 O3W(H3WA,H3WB), O2W(H2WA,H2WB)
3.c Aromatic/amide H refined with riding coordinates:
 N3(H3), N4(H4), C1(H1), C4(H4A), C8(H8), C10(H10), C11(H11), C12(H12),
 C13(H13), C14(H14), C15(H15), C16(H16)
;
_olex2_submission_special_instructions 'No special instructions were received'

loop_
_space_group_symop_operation_xyz
'x, y, z'
'-x, -y, -z'

loop_
_atom_site_label
_atom_site_type_symbol
_atom_site_fract_x
_atom_site_fract_y
_atom_site_fract_z
_atom_site_U_iso_or_equiv
_atom_site_adp_type
_atom_site_occupancy
_atom_site_site_symmetry_order
_atom_site_calc_flag
_atom_site_refinement_flags_posn
_atom_site_refinement_flags_adp
_atom_site_refinement_flags_occupancy
_atom_site_disorder_assembly
_atom_site_disorder_group
Te1 Te 0.500000 0.000000 1.000000 0.01295(9) Uani 1 2 d S . P . .
Mo1 Mo 0.30629(4) 0.08895(4) 0.82443(2) 0.01590(9) Uani 1 1 d . . . . .
Mo2 Mo 0.58583(4) -0.20701(4) 0.86643(2) 0.01699(10) Uani 1 1 d . . . . .
Mo3 Mo 0.78199(4) -0.29859(4) 1.04011(2) 0.01646(10) Uani 1 1 d . . . . .
Zn1 Zn -0.12847(6) 0.24849(6) 0.86365(4) 0.02405(14) Uani 1 1 d D . . . .
O6 O 0.7197(3) -0.0678(3) 1.03271(18) 0.0155(6) Uani 1 1 d . . . . .
O10 O 0.5205(3) -0.1891(3) 1.00321(18) 0.0158(7) Uani 1 1 d . . . . .
O11 O 0.5521(3) 0.0128(3) 0.88078(18) 0.0155(6) Uani 1 1 d . . . . .
O4 O 0.3617(3) -0.1064(3) 0.84843(19) 0.0181(7) Uani 1 1 d . . . . .
O5 O 0.3092(3) 0.2641(3) 0.84839(19) 0.0185(7) Uani 1 1 d D . . . .
O1 O 0.1013(3) 0.1267(3) 0.8197(2) 0.0235(8) Uani 1 1 d . . . . .
O7 O 0.7875(3) -0.2516(3) 0.9211(2) 0.0210(7) Uani 1 1 d . . . . .
O8 O 0.9783(4) -0.3232(3) 1.0618(2) 0.0242(8) Uani 1 1 d . . . . .
O9 O 0.5621(4) -0.3672(3) 0.8860(2) 0.0286(8) Uani 1 1 d . . . . .
O3W O -0.2263(4) 0.1463(4) 0.7980(2) 0.0346(9) Uani 1 1 d . . . . .
H3WA H -0.157434 0.070429 0.792806 0.052 Uiso 1 1 d R U . . .
H3WB H -0.302653 0.123058 0.827227 0.052 Uiso 1 1 d R U . . .
O2W O -0.1194(4) 0.1179(4) 0.9754(2) 0.0336(9) Uani 1 1 d . . . . .
H2WA H -0.199733 0.085553 0.981848 0.050 Uiso 1 1 d R U . . .
H2WB H -0.133982 0.162262 1.015467 0.050 Uiso 1 1 d R U . . .
O1W O -0.3547(4) 0.3585(3) 0.8972(3) 0.0356(10) Uani 1 1 d G . . . .
H1WA H -0.376117 0.442178 0.900202 0.053 Uiso 1 1 d DG U . . .
H1WB H -0.404877 0.324017 0.939461 0.053 Uiso 1 1 d DG U . . .
O13 O 0.6592(4) -0.1764(3) 0.7653(2) 0.0259(8) Uani 1 1 d . . . . .
O14 O 0.7566(4) -0.4567(3) 1.0593(2) 0.0286(8) Uani 1 1 d . . . . .
O15 O 0.3793(4) 0.1229(3) 0.7243(2) 0.0265(8) Uani 1 1 d . . . . .
N1 N -0.0885(4) 0.4044(4) 0.7636(3) 0.0226(9) Uani 1 1 d . . . . .
O4W O -0.0492(5) -0.0952(4) 0.7570(3) 0.0459(11) Uani 1 1 d G . . . .
H4WA H -0.120599 -0.136019 0.764486 0.069 Uiso 1 1 d G U . . .
H4WB H 0.010988 -0.134172 0.799120 0.069 Uiso 1 1 d G U . . .
N3 N 0.1124(5) 0.7812(4) 0.6005(3) 0.0256(10) Uani 1 1 d . . . . .
H3 H 0.080830 0.788357 0.651341 0.031 Uiso 1 1 calc R U . . .
N2 N -0.0146(5) 0.6101(4) 0.7178(3) 0.0251(9) Uani 1 1 d . . . . .
O2 O 0.1279(5) 0.6487(4) 0.5059(3) 0.0512(12) Uani 1 1 d . . . . .
O3 O 0.3505(5) 1.3295(4) 0.5147(3) 0.0502(12) Uani 1 1 d . . . . .
N6 N 0.5818(5) 1.5646(4) 0.2670(3) 0.0285(10) Uani 1 1 d D . . . .
O5W O 0.1458(5) -0.2458(5) 0.8881(4) 0.0613(14) Uani 1 1 d G . . . .
H5WA H 0.236225 -0.236772 0.868974 0.092 Uiso 1 1 d G U . . .
H5WB H 0.164889 -0.331369 0.908482 0.092 Uiso 1 1 d G U . . .
N4 N 0.3708(5) 1.1954(4) 0.4193(3) 0.0278(10) Uani 1 1 d . . . . .
H4 H 0.403144 1.188507 0.368498 0.033 Uiso 1 1 calc R U . . .
N5 N 0.5252(5) 1.3565(4) 0.3097(3) 0.0299(10) Uani 1 1 d . . . . .
C1 C 0.5888(6) 1.4425(5) 0.2547(3) 0.0318(12) Uani 1 1 d . . . . .
H1 H 0.640027 1.415855 0.205938 0.038 Uiso 1 1 calc R U . . .
C2 C 0.3061(6) 1.0912(5) 0.4674(3) 0.0231(11) Uani 1 1 d . . . . .
C3 C 0.0247(5) 0.5796(5) 0.6424(3) 0.0211(10) Uani 1 1 d . . . . .
C4 C -0.0701(6) 0.5213(5) 0.7755(3) 0.0276(12) Uani 1 1 d . . . . .
H4A H -0.098490 0.541938 0.828478 0.033 Uiso 1 1 calc R U . . .
C5 C 0.0942(6) 0.6750(5) 0.5750(3) 0.0247(11) Uani 1 1 d . . . . .
C6 C 0.1787(6) 0.8842(5) 0.5523(3) 0.0233(11) Uani 1 1 d . . . . .
C7 C 0.4560(6) 1.3984(5) 0.3791(3) 0.0251(11) Uani 1 1 d . . . . .
C8 C 0.2558(6) 1.0851(5) 0.5508(3) 0.0353(13) Uani 1 1 d . . . . .
H8 H 0.264060 1.150391 0.578902 0.042 Uiso 1 1 calc R U . . .
C9 C 0.3864(6) 1.3030(5) 0.4452(3) 0.0286(12) Uani 1 1 d . . . . .
C10 C 0.2299(6) 0.8892(5) 0.4688(3) 0.0308(12) Uani 1 1 d . . . . .
H10 H 0.220707 0.824046 0.440865 0.037 Uiso 1 1 calc R U . . .
C11 C -0.0474(6) 0.3761(5) 0.6873(3) 0.0299(12) Uani 1 1 d . . . . .
H11 H -0.059031 0.296299 0.676684 0.036 Uiso 1 1 calc R U . . .
C12 C 0.1934(6) 0.9815(6) 0.5921(3) 0.0335(13) Uani 1 1 d . . . . .
H12 H 0.160264 0.977377 0.648444 0.040 Uiso 1 1 calc R U . . .
C13 C 0.0118(7) 0.4616(6) 0.6235(3) 0.0363(14) Uani 1 1 d . . . . .
H13 H 0.041436 0.440843 0.570575 0.044 Uiso 1 1 calc R U . . .
C14 C 0.2950(6) 0.9921(5) 0.4271(3) 0.0312(12) Uani 1 1 d . . . . .
H14 H 0.331550 0.994508 0.371331 0.037 Uiso 1 1 calc R U . . .
C15 C 0.4432(7) 1.5253(6) 0.3941(4) 0.0374(14) Uani 1 1 d . . . . .
H15 H 0.390896 1.552885 0.442430 0.045 Uiso 1 1 calc R U . . .
C16 C 0.5109(6) 1.6096(6) 0.3346(4) 0.0370(14) Uani 1 1 d . . . . .
H16 H 0.506825 1.696040 0.341896 0.044 Uiso 1 1 calc R U . . .

loop_
_atom_site_aniso_label
_atom_site_aniso_U_11
_atom_site_aniso_U_22
_atom_site_aniso_U_33
_atom_site_aniso_U_23
_atom_site_aniso_U_13
_atom_site_aniso_U_12
Te1 0.0149(2) 0.0117(2) 0.0130(2) -0.00304(16) 0.00178(15) -0.00552(16)
Mo1 0.0169(2) 0.0162(2) 0.0153(2) -0.00234(16) 0.00087(15) -0.00709(17)
Mo2 0.0207(2) 0.0150(2) 0.0170(2) -0.00627(16) 0.00230(16) -0.00660(17)
Mo3 0.0172(2) 0.0133(2) 0.0190(2) -0.00320(16) 0.00168(15) -0.00565(16)
Zn1 0.0221(3) 0.0188(3) 0.0289(3) 0.0008(2) 0.0040(2) -0.0085(2)
O6 0.0118(14) 0.0157(16) 0.0164(17) -0.0032(13) 0.0020(12) -0.0014(13)
O10 0.0200(16) 0.0097(15) 0.0166(17) -0.0035(12) 0.0032(12) -0.0033(13)
O11 0.0195(15) 0.0166(16) 0.0128(16) -0.0052(12) 0.0019(12) -0.0080(13)
O4 0.0180(15) 0.0151(16) 0.0225(18) -0.0053(13) -0.0004(13) -0.0058(13)
O5 0.0241(16) 0.0146(16) 0.0169(17) -0.0013(13) 0.0016(13) -0.0080(14)
O1 0.0189(16) 0.0225(18) 0.031(2) -0.0052(15) -0.0004(14) -0.0088(14)
O7 0.0189(16) 0.0189(17) 0.0248(19) -0.0069(14) 0.0050(13) -0.0055(14)
O8 0.0213(17) 0.0279(19) 0.0227(19) -0.0040(15) 0.0010(14) -0.0080(15)
O9 0.0309(19) 0.0171(18) 0.040(2) -0.0098(16) 0.0023(16) -0.0084(15)
O3W 0.032(2) 0.034(2) 0.045(2) -0.0127(18) 0.0114(17) -0.0211(18)
O2W 0.036(2) 0.032(2) 0.036(2) 0.0005(17) 0.0017(17) -0.0217(18)
O1W 0.0261(19) 0.0155(18) 0.057(3) -0.0032(18) 0.0168(17) -0.0042(16)
O13 0.0281(18) 0.030(2) 0.0216(19) -0.0112(15) 0.0045(14) -0.0089(16)
O14 0.035(2) 0.0209(18) 0.033(2) -0.0075(15) 0.0036(16) -0.0135(16)
O15 0.041(2) 0.0258(19) 0.0172(18) -0.0033(14) 0.0026(15) -0.0175(17)
N1 0.022(2) 0.018(2) 0.026(2) 0.0001(17) 0.0004(17) -0.0074(17)
O4W 0.049(3) 0.046(3) 0.051(3) -0.015(2) 0.013(2) -0.027(2)
N3 0.037(2) 0.024(2) 0.020(2) -0.0037(18) 0.0086(18) -0.018(2)
N2 0.032(2) 0.019(2) 0.025(2) -0.0024(18) 0.0044(18) -0.0127(19)
O2 0.094(3) 0.044(3) 0.032(2) -0.017(2) 0.026(2) -0.046(3)
O3 0.088(3) 0.043(3) 0.033(2) -0.011(2) 0.025(2) -0.043(2)
N6 0.034(2) 0.028(2) 0.027(2) -0.0027(19) 0.0000(19) -0.017(2)
O5W 0.050(3) 0.045(3) 0.088(4) -0.003(3) 0.002(3) -0.022(2)
N4 0.040(2) 0.029(2) 0.022(2) -0.0050(18) 0.0103(18) -0.025(2)
N5 0.041(3) 0.029(2) 0.025(2) -0.0003(19) 0.002(2) -0.022(2)
C1 0.041(3) 0.035(3) 0.024(3) -0.010(2) 0.007(2) -0.017(3)
C2 0.031(3) 0.023(3) 0.018(3) 0.003(2) 0.000(2) -0.018(2)
C3 0.024(2) 0.021(3) 0.019(3) -0.002(2) 0.0006(19) -0.010(2)
C4 0.030(3) 0.025(3) 0.028(3) -0.007(2) 0.009(2) -0.011(2)
C5 0.029(3) 0.018(2) 0.025(3) 0.002(2) 0.001(2) -0.009(2)
C6 0.028(3) 0.021(3) 0.023(3) -0.002(2) 0.001(2) -0.013(2)
C7 0.029(3) 0.026(3) 0.022(3) 0.001(2) 0.000(2) -0.016(2)
C8 0.057(4) 0.032(3) 0.029(3) -0.012(2) 0.011(3) -0.031(3)
C9 0.034(3) 0.025(3) 0.028(3) 0.001(2) 0.001(2) -0.015(2)
C10 0.046(3) 0.029(3) 0.027(3) -0.009(2) 0.005(2) -0.023(3)
C11 0.040(3) 0.025(3) 0.030(3) -0.003(2) 0.001(2) -0.019(2)
C12 0.051(3) 0.039(3) 0.017(3) -0.002(2) 0.010(2) -0.030(3)
C13 0.059(4) 0.037(3) 0.022(3) -0.007(2) 0.008(3) -0.029(3)
C14 0.046(3) 0.028(3) 0.022(3) -0.001(2) 0.006(2) -0.020(3)
C15 0.052(4) 0.032(3) 0.032(3) -0.002(2) 0.014(3) -0.025(3)
C16 0.048(3) 0.030(3) 0.041(4) -0.006(3) 0.003(3) -0.025(3)

loop_
_atom_type_symbol
_atom_type_description
_atom_type_scat_dispersion_real
_atom_type_scat_dispersion_imag
_atom_type_scat_source
C C 0.0033 0.0016 'International Tables Vol C Tables 4.2.6.8 and 6.1.1.4'
H H 0.0000 0.0000 'International Tables Vol C Tables 4.2.6.8 and 6.1.1.4'
Mo Mo -1.6832 0.6857 'International Tables Vol C Tables 4.2.6.8 and 6.1.1.4'
N N 0.0061 0.0033 'International Tables Vol C Tables 4.2.6.8 and 6.1.1.4'
O O 0.0106 0.0060 'International Tables Vol C Tables 4.2.6.8 and 6.1.1.4'
Te Te -0.5308 1.6751 'International Tables Vol C Tables 4.2.6.8 and 6.1.1.4'
Zn Zn 0.2839 1.4301 'International Tables Vol C Tables 4.2.6.8 and 6.1.1.4'

loop_
_geom_angle_atom_site_label_1
_geom_angle_atom_site_label_2
_geom_angle_atom_site_label_3
_geom_angle
_geom_angle_site_symmetry_1
_geom_angle_site_symmetry_3
_geom_angle_publ_flag
O6 Te1 O6 180.00(18) 2_657 . ?
O6 Te1 O10 85.19(12) . . ?
O6 Te1 O10 94.81(12) . 2_657 ?
O6 Te1 O10 94.81(12) 2_657 . ?
O6 Te1 O10 85.19(12) 2_657 2_657 ?
O6 Te1 O11 85.65(12) . 2_657 ?
O6 Te1 O11 94.35(12) . . ?
O6 Te1 O11 85.65(12) 2_657 . ?
O6 Te1 O11 94.35(12) 2_657 2_657 ?
O10 Te1 O10 179.999(15) . 2_657 ?
O10 Te1 O11 85.41(12) 2_657 2_657 ?
O10 Te1 O11 94.59(12) . 2_657 ?
O10 Te1 O11 85.41(12) . . ?
O10 Te1 O11 94.59(12) 2_657 . ?
O11 Te1 O11 180.0 2_657 . ?
O11 Mo1 O6 70.40(10) . 2_657 ?
O4 Mo1 O6 85.41(12) . 2_657 ?
O4 Mo1 O11 74.42(11) . . ?
O4 Mo1 O5 152.47(13) . . ?
O5 Mo1 O6 72.83(11) . 2_657 ?
O5 Mo1 O11 82.36(11) . . ?
O1 Mo1 O6 89.40(13) . 2_657 ?
O1 Mo1 O11 158.94(13) . . ?
O1 Mo1 O4 98.78(14) . . ?
O1 Mo1 O5 97.67(14) . . ?
O15 Mo1 O6 160.05(13) . 2_657 ?
O15 Mo1 O11 93.44(13) . . ?
O15 Mo1 O4 101.86(15) . . ?
O15 Mo1 O5 94.00(14) . . ?
O15 Mo1 O1 107.53(16) . . ?
O10 Mo2 O11 69.76(10) . . ?
O4 Mo2 O10 83.79(12) . . ?
O4 Mo2 O11 73.16(11) . . ?
O4 Mo2 O7 153.16(14) . . ?
O7 Mo2 O10 74.09(12) . . ?
O7 Mo2 O11 84.86(12) . . ?
O9 Mo2 O10 91.61(14) . . ?
O9 Mo2 O11 159.07(14) . . ?
O9 Mo2 O4 96.06(14) . . ?
O9 Mo2 O7 99.52(14) . . ?
O13 Mo2 O10 160.67(14) . . ?
O13 Mo2 O11 92.86(13) . . ?
O13 Mo2 O4 99.63(14) . . ?
O13 Mo2 O7 96.62(14) . . ?
O13 Mo2 O9 106.82(17) . . ?
O6 Mo3 O10 69.25(10) . . ?
O5 Mo3 O6 72.71(11) 2_657 . ?
O5 Mo3 O10 81.39(11) 2_657 . ?
O7 Mo3 O6 85.22(12) . . ?
O7 Mo3 O10 74.70(11) . . ?
O7 Mo3 O5 152.02(13) . 2_657 ?
O8 Mo3 O6 91.32(13) . . ?
O8 Mo3 O10 160.32(13) . . ?
O8 Mo3 O5 96.20(14) . 2_657 ?
O8 Mo3 O7 101.40(14) . . ?
O14 Mo3 O6 158.56(13) . . ?
O14 Mo3 O10 93.02(13) . . ?
O14 Mo3 O5 93.35(14) . 2_657 ?
O14 Mo3 O7 102.10(15) . . ?
O14 Mo3 O8 106.64(16) . . ?
O1 Zn1 O8 85.07(12) . 2_657 ?
O3W Zn1 O1 84.94(13) . . ?
O3W Zn1 O8 168.77(13) . 2_657 ?
O3W Zn1 N1 100.04(15) . . ?
O2W Zn1 O1 93.21(13) . . ?
O2W Zn1 O8 78.75(13) . 2_657 ?
O2W Zn1 O3W 96.71(15) . . ?
O2W Zn1 O1W 88.64(14) . . ?
O2W Zn1 N1 162.47(16) . . ?
O1W Zn1 O1 174.88(16) . . ?
O1W Zn1 O8 99.99(15) . 2_657 ?
O1W Zn1 O3W 90.10(16) . . ?
O1W Zn1 N1 96.42(14) . . ?
N1 Zn1 O1 83.22(14) . . ?
N1 Zn1 O8 83.84(14) . 2_657 ?
Te1 O6 Mo1 101.87(12) . 2_657 ?
Te1 O6 Mo3 103.00(13) . . ?
Mo1 O6 Mo3 93.93(10) 2_657 . ?
Te1 O10 Mo2 102.83(12) . . ?
Te1 O10 Mo3 102.55(12) . . ?
Mo2 O10 Mo3 90.65(10) . . ?
Te1 O11 Mo1 102.06(12) . . ?
Te1 O11 Mo2 101.99(12) . . ?
Mo1 O11 Mo2 91.74(11) . . ?
Mo1 O4 Mo2 116.84(14) . . ?
Mo1 O5 Mo3 115.39(13) . 2_657 ?
Mo1 O1 Zn1 144.24(19) . . ?
Mo3 O7 Mo2 116.54(15) . . ?
Mo3 O8 Zn1 141.11(18) . 2_657 ?
Zn1 O3W H3WA 109.5 . . ?
Zn1 O3W H3WB 109.6 . . ?
H3WA O3W H3WB 104.4 . . ?
Zn1 O2W H2WA 109.9 . . ?
Zn1 O2W H2WB 109.6 . . ?
H2WA O2W H2WB 103.7 . . ?
Zn1 O1W H1WA 121.1 . . ?
Zn1 O1W H1WB 120.3 . . ?
H1WA O1W H1WB 104.5 . . ?
C4 N1 Zn1 123.2(4) . . ?
C11 N1 Zn1 118.9(3) . . ?
C11 N1 C4 116.5(4) . . ?
H4WA O4W H4WB 104.5 . . ?
C5 N3 H3 116.5 . . ?
C5 N3 C6 126.9(4) . . ?
C6 N3 H3 116.5 . . ?
C3 N2 C4 116.5(4) . . ?
C16 N6 C1 122.2(4) . . ?
H5WA O5W H5WB 104.6 . . ?
C2 N4 H4 116.6 . . ?
C9 N4 H4 116.6 . . ?
C9 N4 C2 126.8(4) . . ?
C7 N5 C1 116.4(5) . . ?
N6 C1 N5 122.4(5) . . ?
N6 C1 H1 118.8 . . ?
N5 C1 H1 118.8 . . ?
C8 C2 N4 123.3(5) . . ?
C8 C2 C14 119.5(4) . . ?
C14 C2 N4 117.3(4) . . ?
N2 C3 C5 118.7(4) . . ?
N2 C3 C13 122.7(4) . . ?
C13 C3 C5 118.5(5) . . ?
N1 C4 H4A 117.2 . . ?
N2 C4 N1 125.6(5) . . ?
N2 C4 H4A 117.2 . . ?
N3 C5 C3 114.4(5) . . ?
O2 C5 N3 126.6(5) . . ?
O2 C5 C3 119.0(5) . . ?
C10 C6 N3 123.3(5) . . ?
C12 C6 N3 117.5(4) . . ?
C12 C6 C10 119.2(4) . . ?
N5 C7 C9 118.8(5) . . ?
N5 C7 C15 123.4(4) . . ?
C15 C7 C9 117.8(5) . . ?
C2 C8 H8 120.3 . . ?
C12 C8 C2 119.3(5) . . ?
C12 C8 H8 120.3 . . ?
O3 C9 N4 126.7(5) . . ?
O3 C9 C7 118.7(5) . . ?
N4 C9 C7 114.7(5) . . ?
C6 C10 H10 120.3 . . ?
C6 C10 C14 119.4(5) . . ?
C14 C10 H10 120.3 . . ?
N1 C11 H11 118.9 . . ?
N1 C11 C13 122.1(5) . . ?
C13 C11 H11 118.9 . . ?
C6 C12 C8 121.7(5) . . ?
C6 C12 H12 119.1 . . ?
C8 C12 H12 119.1 . . ?
C3 C13 C11 116.5(5) . . ?
C3 C13 H13 121.7 . . ?
C11 C13 H13 121.7 . . ?
C2 C14 C10 120.8(5) . . ?
C2 C14 H14 119.6 . . ?
C10 C14 H14 119.6 . . ?
C7 C15 H15 121.4 . . ?
C7 C15 C16 117.2(5) . . ?
C16 C15 H15 121.4 . . ?
N6 C16 C15 118.3(5) . . ?
N6 C16 H16 120.9 . . ?
C15 C16 H16 120.9 . . ?

loop_
_geom_bond_atom_site_label_1
_geom_bond_atom_site_label_2
_geom_bond_distance
_geom_bond_site_symmetry_2
_geom_bond_publ_flag
Te1 O6 1.921(3) 2_657 ?
Te1 O6 1.921(3) . ?
Te1 O10 1.923(3) 2_657 ?
Te1 O10 1.923(3) . ?
Te1 O11 1.934(3) 2_657 ?
Te1 O11 1.934(3) . ?
Mo1 O6 2.282(3) 2_657 ?
Mo1 O11 2.264(3) . ?
Mo1 O4 1.904(3) . ?
Mo1 O5 1.972(3) . ?
Mo1 O1 1.726(3) . ?
Mo1 O15 1.693(3) . ?
Mo2 O10 2.281(3) . ?
Mo2 O11 2.293(3) . ?
Mo2 O4 1.936(3) . ?
Mo2 O7 1.939(3) . ?
Mo2 O9 1.710(3) . ?
Mo2 O13 1.705(3) . ?
Mo3 O6 2.283(3) . ?
Mo3 O10 2.295(3) . ?
Mo3 O5 1.976(3) 2_657 ?
Mo3 O7 1.886(3) . ?
Mo3 O8 1.724(3) . ?
Mo3 O14 1.696(3) . ?
Zn1 O1 2.176(3) . ?
Zn1 O8 2.290(3) 2_657 ?
Zn1 O3W 2.081(4) . ?
Zn1 O2W 2.001(3) . ?
Zn1 O1W 2.054(3) . ?
Zn1 N1 2.113(4) . ?
O3W H3WA 0.8512 . ?
O3W H3WB 0.8498 . ?
O2W H2WA 0.8630 . ?
O2W H2WB 0.8625 . ?
O1W H1WA 0.8494 . ?
O1W H1WB 0.8504 . ?
N1 C4 1.344(6) . ?
N1 C11 1.333(6) . ?
O4W H4WA 0.8495 . ?
O4W H4WB 0.8513 . ?
N3 H3 0.8600 . ?
N3 C5 1.333(6) . ?
N3 C6 1.427(5) . ?
N2 C3 1.326(6) . ?
N2 C4 1.333(6) . ?
O2 C5 1.207(6) . ?
O3 C9 1.216(6) . ?
N6 C1 1.322(6) . ?
N6 C16 1.321(7) . ?
O5W H5WA 0.8497 . ?
O5W H5WB 0.8494 . ?
N4 H4 0.8600 . ?
N4 C2 1.427(5) . ?
N4 C9 1.340(7) . ?
N5 C1 1.331(6) . ?
N5 C7 1.329(6) . ?
C1 H1 0.9300 . ?
C2 C8 1.381(7) . ?
C2 C14 1.383(7) . ?
C3 C5 1.524(6) . ?
C3 C13 1.382(7) . ?
C4 H4A 0.9300 . ?
C6 C10 1.384(7) . ?
C6 C12 1.372(7) . ?
C7 C9 1.514(6) . ?
C7 C15 1.375(7) . ?
C8 H8 0.9300 . ?
C8 C12 1.377(6) . ?
C10 H10 0.9300 . ?
C10 C14 1.387(6) . ?
C11 H11 0.9300 . ?
C11 C13 1.382(7) . ?
C12 H12 0.9300 . ?
C13 H13 0.9300 . ?
C14 H14 0.9300 . ?
C15 H15 0.9300 . ?
C15 C16 1.376(7) . ?
C16 H16 0.9300 . ?

loop_
_geom_torsion_atom_site_label_1
_geom_torsion_atom_site_label_2
_geom_torsion_atom_site_label_3
_geom_torsion_atom_site_label_4
_geom_torsion
_geom_torsion_site_symmetry_1
_geom_torsion_site_symmetry_2
_geom_torsion_site_symmetry_3
_geom_torsion_site_symmetry_4
_geom_torsion_publ_flag
Zn1 N1 C4 N2 166.2(4) . . . . ?
Zn1 N1 C11 C13 -166.6(4) . . . . ?
O6 Mo1 O1 Zn1 46.0(3) 2_657 . . . ?
O6 Mo3 O7 Mo2 -87.47(16) . . . . ?
O6 Mo3 O8 Zn1 38.6(3) . . . 2_657 ?
O10 Mo3 O7 Mo2 -17.70(15) . . . . ?
O10 Mo3 O8 Zn1 47.7(5) . . . 2_657 ?
O11 Mo1 O1 Zn1 62.1(5) . . . . ?
O4 Mo1 O1 Zn1 131.3(3) . . . . ?
O5 Mo1 O1 Zn1 -26.6(3) . . . . ?
O5 Mo3 O7 Mo2 -49.9(3) 2_657 . . . ?
O5 Mo3 O8 Zn1 -34.1(3) 2_657 . . 2_657 ?
O7 Mo3 O8 Zn1 124.0(3) . . . 2_657 ?
O8 Mo3 O7 Mo2 -177.86(17) . . . . ?
O14 Mo3 O7 Mo2 72.14(19) . . . . ?
O14 Mo3 O8 Zn1 -129.5(3) . . . 2_657 ?
O15 Mo1 O1 Zn1 -123.2(3) . . . . ?
N1 C11 C13 C3 -0.8(8) . . . . ?
N3 C6 C10 C14 -179.1(5) . . . . ?
N3 C6 C12 C8 -179.9(5) . . . . ?
N2 C3 C5 N3 1.6(6) . . . . ?
N2 C3 C5 O2 -179.0(5) . . . . ?
N2 C3 C13 C11 1.1(8) . . . . ?
N4 C2 C8 C12 179.4(5) . . . . ?
N4 C2 C14 C10 -178.4(5) . . . . ?
N5 C7 C9 O3 166.4(5) . . . . ?
N5 C7 C9 N4 -13.6(7) . . . . ?
N5 C7 C15 C16 -2.2(8) . . . . ?
C1 N6 C16 C15 0.3(8) . . . . ?
C1 N5 C7 C9 -178.1(4) . . . . ?
C1 N5 C7 C15 2.4(8) . . . . ?
C2 N4 C9 O3 1.3(9) . . . . ?
C2 N4 C9 C7 -178.7(4) . . . . ?
C2 C8 C12 C6 -0.4(8) . . . . ?
C3 N2 C4 N1 0.3(7) . . . . ?
C4 N1 C11 C13 0.3(7) . . . . ?
C4 N2 C3 C5 -177.9(4) . . . . ?
C4 N2 C3 C13 -0.8(7) . . . . ?
C5 N3 C6 C10 2.2(8) . . . . ?
C5 N3 C6 C12 -177.0(5) . . . . ?
C5 C3 C13 C11 178.2(5) . . . . ?
C6 N3 C5 O2 -1.5(9) . . . . ?
C6 N3 C5 C3 177.9(4) . . . . ?
C6 C10 C14 C2 -1.4(8) . . . . ?
C7 N5 C1 N6 -1.2(8) . . . . ?
C7 C15 C16 N6 0.7(8) . . . . ?
C8 C2 C14 C10 1.8(8) . . . . ?
C9 N4 C2 C8 -2.9(8) . . . . ?
C9 N4 C2 C14 177.3(5) . . . . ?
C9 C7 C15 C16 178.3(5) . . . . ?
C10 C6 C12 C8 0.8(8) . . . . ?
C11 N1 C4 N2 -0.1(7) . . . . ?
C12 C6 C10 C14 0.1(8) . . . . ?
C13 C3 C5 N3 -175.6(5) . . . . ?
C13 C3 C5 O2 3.8(7) . . . . ?
C14 C2 C8 C12 -0.9(8) . . . . ?
C15 C7 C9 O3 -14.0(8) . . . . ?
C15 C7 C9 N4 166.0(5) . . . . ?
C16 N6 C1 N5 -0.1(8) . . . . ?
